data_7014272
loop_
_publ_author_name
'Salmon, Lionel'
'Thu\'ery, Pierre'
'Ephritikhine, Michel'

_publ_section_title
;
 Synthesis and crystal structure of tetra- and hexanuclear uranium(IV)
 complexes with hexadentate compartmental Schiff-base ligands.
;
_journal_issue 24
_journal_name_full 'Dalton transactions (Cambridge, England : 2003)'
_journal_page_first 4139
_journal_page_last 4145
_journal_paper_doi 10.1039/b414626c
_journal_year 2004
_chemical_formula_sum 'C24 H30 Cl2 N2 O5 U'
_chemical_formula_weight 735.43
_space_group_IT_number 15
_symmetry_cell_setting monoclinic
_symmetry_space_group_name_Hall '-C 2yc'
_symmetry_space_group_name_H-M 'C 1 2/c 1'
_atom_sites_solution_hydrogens geom
_atom_sites_solution_primary patter
_atom_sites_solution_secondary difmap
_audit_creation_method SHELXL-97
_cell_angle_alpha 90.00
_cell_angle_beta 104.804(4)
_cell_angle_gamma 90.00
_cell_formula_units_Z 4
_cell_length_a 9.9047(6)
_cell_length_b 22.5476(15)
_cell_length_c 11.8755(5)
_cell_measurement_reflns_used 8699
_cell_measurement_temperature 100(2)
_cell_measurement_theta_max 25.68
_cell_measurement_theta_min 3.23
_cell_volume 2564.1(3)
_computing_cell_refinement 'DENZO-SMN (Otwinowski & Minor, 1997)'
_computing_data_collection 'Kappa-CCD software (Nonius B.V., 1998)'
_computing_data_reduction 'DENZO-SMN (Otwinowski & Minor, 1997)'
_computing_molecular_graphics 'SHELXTL (Sheldrick, 1999)'
_computing_publication_material 'SHELXTL (Sheldrick, 1999)'
_computing_structure_refinement 'SHELXL-97 (Sheldrick, 1997)'
_computing_structure_solution 'SHELXS-97 (Sheldrick, 1997)'
_diffrn_ambient_temperature 100(2)
_diffrn_measured_fraction_theta_full 0.934
_diffrn_measured_fraction_theta_max 0.934
_diffrn_measurement_device_type 'Nonius Kappa-CCD'
_diffrn_measurement_method '\f scans'
_diffrn_radiation_monochromator graphite
_diffrn_radiation_source 'fine-focus sealed tube'
_diffrn_radiation_type MoK\a
_diffrn_radiation_wavelength 0.71073
_diffrn_reflns_av_R_equivalents 0.0414
_diffrn_reflns_av_sigmaI/netI 0.0335
_diffrn_reflns_limit_h_max 12
_diffrn_reflns_limit_h_min -12
_diffrn_reflns_limit_k_max 27
_diffrn_reflns_limit_k_min -26
_diffrn_reflns_limit_l_max 12
_diffrn_reflns_limit_l_min -12
_diffrn_reflns_number 8699
_diffrn_reflns_theta_full 25.68
_diffrn_reflns_theta_max 25.68
_diffrn_reflns_theta_min 3.23
_diffrn_standards_decay_% 0
_diffrn_standards_interval_time 0
_exptl_absorpt_coefficient_mu 6.576
_exptl_absorpt_correction_T_max 0.272
_exptl_absorpt_correction_T_min 0.178
_exptl_absorpt_correction_type refdelf
_exptl_absorpt_process_details 'program DELABS from PLATON (Spek, 2000)'
_exptl_crystal_colour 'translucent light orange'
_exptl_crystal_density_diffrn 1.905
_exptl_crystal_density_meas ?
_exptl_crystal_description parallelepiped
_exptl_crystal_F_000 1416
_exptl_crystal_size_max 0.30
_exptl_crystal_size_mid 0.30
_exptl_crystal_size_min 0.20
_refine_diff_density_max 1.633
_refine_diff_density_min -1.482
_refine_diff_density_rms 0.136
_refine_ls_extinction_method none
_refine_ls_goodness_of_fit_ref 1.070
_refine_ls_hydrogen_treatment constr
_refine_ls_matrix_type full
_refine_ls_number_parameters 163
_refine_ls_number_reflns 2269
_refine_ls_number_restraints 14
_refine_ls_restrained_S_all 1.184
_refine_ls_R_factor_all 0.0379
_refine_ls_R_factor_gt 0.0348
_refine_ls_shift/su_max 0.002
_refine_ls_shift/su_mean 0.000
_refine_ls_structure_factor_coef Fsqd
_refine_ls_weighting_details 'calc w=1/[\s^2^(Fo^2^)+(0.0452P)^2^+19.7204P] where P=(Fo^2^+2Fc^2^)/3'
_refine_ls_weighting_scheme calc
_refine_ls_wR_factor_gt 0.0871
_refine_ls_wR_factor_ref 0.0889
_reflns_number_gt 2127
_reflns_number_total 2269
_reflns_threshold_expression >2sigma(I)
_cod_data_source_file b414626c.txt
_cod_data_source_block 4
_cod_original_sg_symbol_H-M 'C 2/c'
_cod_database_code 7014272

loop_
_symmetry_equiv_pos_as_xyz
'x, y, z'
'-x, y, -z+1/2'
'x+1/2, y+1/2, z'
'-x+1/2, y+1/2, -z+1/2'
'-x, -y, -z'
'x, -y, z-1/2'
'-x+1/2, -y+1/2, -z'
'x+1/2, -y+1/2, z-1/2'

loop_
_atom_site_label
_atom_site_type_symbol
_atom_site_fract_x
_atom_site_fract_y
_atom_site_fract_z
_atom_site_U_iso_or_equiv
_atom_site_adp_type
_atom_site_occupancy
_atom_site_symmetry_multiplicity
_atom_site_calc_flag
_atom_site_refinement_flags
_atom_site_disorder_assembly
_atom_site_disorder_group
U U 0.5000 0.630175(14) 0.7500 0.03219(15) Uani 1 2 d S . .
Cl Cl 0.64755(19) 0.63106(8) 0.97052(17) 0.0448(4) Uani 1 1 d . . .
N N 0.6123(8) 0.5308(3) 0.7041(9) 0.082(3) Uani 1 1 d D . .
O1 O 0.8509(5) 0.7316(2) 0.6351(4) 0.0393(11) Uani 1 1 d . . .
O2 O 0.6853(4) 0.6509(2) 0.6935(4) 0.0339(10) Uani 1 1 d . . .
O3 O 0.5000 0.7386(3) 0.7500 0.0425(17) Uani 1 2 d S . .
C1 C 0.9295(8) 0.7750(4) 0.5905(7) 0.0477(18) Uani 1 1 d . . .
H1A H 1.0254 0.7736 0.6343 0.072 Uiso 1 1 calc R . .
H1B H 0.8921 0.8137 0.5973 0.072 Uiso 1 1 calc R . .
H1C H 0.9235 0.7667 0.5101 0.072 Uiso 1 1 calc R . .
C2 C 0.8798(7) 0.6735(3) 0.6184(6) 0.0342(14) Uani 1 1 d . . .
C3 C 0.7888(7) 0.6321(3) 0.6492(6) 0.0339(14) Uani 1 1 d . . .
C4 C 0.8112(7) 0.5726(3) 0.6331(6) 0.0401(16) Uani 1 1 d D . .
C5 C 0.9227(8) 0.5531(4) 0.5908(8) 0.0503(19) Uani 1 1 d . . .
H5 H 0.9363 0.5128 0.5811 0.060 Uiso 1 1 calc R . .
C6 C 1.0113(8) 0.5937(4) 0.5639(7) 0.053(2) Uani 1 1 d . . .
H6 H 1.0860 0.5810 0.5360 0.064 Uiso 1 1 calc R . .
C7 C 0.9909(7) 0.6541(4) 0.5779(6) 0.0446(17) Uani 1 1 d . . .
H7 H 1.0524 0.6814 0.5598 0.053 Uiso 1 1 calc R . .
C8 C 0.7139(8) 0.5280(3) 0.6536(8) 0.059(2) Uani 1 1 d D . .
H8 H 0.7270 0.4906 0.6251 0.071 Uiso 1 1 calc R . .
C9A C 0.5461(11) 0.4767(4) 0.7395(9) 0.039(3) Uiso 0.50 1 d PD . .
C9B C 0.5036(15) 0.4886(7) 0.6505(11) 0.056(4) Uiso 0.50 1 d PD . .
C10 C 0.4179(10) 0.4622(6) 0.6346(12) 0.053(4) Uani 0.50 1 d PD . .
C11 C 0.6306(15) 0.4205(6) 0.7807(18) 0.084(7) Uani 0.50 1 d PD . .
C12 C 0.6245(8) 0.7755(3) 0.7975(8) 0.052(2) Uani 1 1 d D . .
C13A C 0.6023(13) 0.8355(5) 0.7430(14) 0.048(4) Uiso 0.50 1 d PD . .
C13B C 0.5530(12) 0.8371(5) 0.7639(14) 0.046(4) Uiso 0.50 1 d PD . .

loop_
_atom_site_aniso_label
_atom_site_aniso_U_11
_atom_site_aniso_U_22
_atom_site_aniso_U_33
_atom_site_aniso_U_23
_atom_site_aniso_U_13
_atom_site_aniso_U_12
U 0.0299(2) 0.0345(2) 0.0350(2) 0.000 0.01350(14) 0.000
Cl 0.0408(9) 0.0567(11) 0.0371(11) 0.0020(7) 0.0103(7) 0.0062(7)
N 0.061(5) 0.052(4) 0.153(9) -0.035(5) 0.064(6) -0.011(4)
O1 0.035(2) 0.050(3) 0.037(3) 0.000(2) 0.015(2) -0.007(2)
O2 0.030(2) 0.041(2) 0.033(3) -0.0023(19) 0.0125(18) 0.0002(19)
O3 0.032(3) 0.034(4) 0.066(5) 0.000 0.022(3) 0.000
C1 0.042(4) 0.057(5) 0.045(5) 0.008(3) 0.013(3) -0.009(3)
C2 0.032(3) 0.050(4) 0.020(3) -0.003(3) 0.006(2) -0.001(3)
C3 0.027(3) 0.049(4) 0.025(4) -0.006(3) 0.006(2) 0.000(3)
C4 0.043(4) 0.051(4) 0.029(4) -0.009(3) 0.014(3) 0.002(3)
C5 0.053(5) 0.056(5) 0.050(5) -0.008(4) 0.026(4) 0.008(4)
C6 0.045(4) 0.074(6) 0.049(5) -0.013(4) 0.027(4) 0.005(4)
C7 0.037(4) 0.068(5) 0.031(4) -0.002(3) 0.014(3) -0.004(3)
C8 0.053(5) 0.048(5) 0.086(7) -0.022(4) 0.035(5) -0.003(4)
C10 0.047(9) 0.052(10) 0.063(12) -0.017(8) 0.019(8) -0.017(7)
C11 0.074(13) 0.044(11) 0.13(2) 0.032(11) 0.021(13) 0.014(9)
C12 0.049(4) 0.046(4) 0.065(6) -0.011(4) 0.024(4) -0.013(3)

loop_
_atom_type_symbol
_atom_type_description
_atom_type_scat_dispersion_real
_atom_type_scat_dispersion_imag
_atom_type_scat_source
C C 0.0033 0.0016 'International Tables Vol C Tables 4.2.6.8 and 6.1.1.4'
H H 0.0000 0.0000 'International Tables Vol C Tables 4.2.6.8 and 6.1.1.4'
N N 0.0061 0.0033 'International Tables Vol C Tables 4.2.6.8 and 6.1.1.4'
O O 0.0106 0.0060 'International Tables Vol C Tables 4.2.6.8 and 6.1.1.4'
U U -9.6767 9.6646 'International Tables Vol C Tables 4.2.6.8 and 6.1.1.4'
Cl Cl 0.1484 0.1585 'International Tables Vol C Tables 4.2.6.8 and 6.1.1.4'

loop_
_geom_angle_atom_site_label_1
_geom_angle_atom_site_label_2
_geom_angle_atom_site_label_3
_geom_angle
_geom_angle_site_symmetry_1
_geom_angle_site_symmetry_3
_geom_angle_publ_flag
O2 U O2 155.0(3) . 2_656 ?
O2 U O3 77.49(13) . . ?
O2 U O3 77.49(13) 2_656 . ?
O2 U N 133.58(19) . 2_656 ?
O2 U N 71.40(19) 2_656 2_656 ?
O3 U N 148.78(15) . 2_656 ?
O2 U N 71.40(19) . . ?
O2 U N 133.58(19) 2_656 . ?
O3 U N 148.78(15) . . ?
N U N 62.4(3) 2_656 . ?
O2 U Cl 90.44(13) . . ?
O2 U Cl 89.37(13) 2_656 . ?
O3 U Cl 89.57(4) . . ?
N U Cl 87.5(2) 2_656 . ?
N U Cl 93.2(2) . . ?
O2 U Cl 89.37(13) . 2_656 ?
O2 U Cl 90.44(13) 2_656 2_656 ?
O3 U Cl 89.57(4) . 2_656 ?
N U Cl 93.2(2) 2_656 2_656 ?
N U Cl 87.5(2) . 2_656 ?
Cl U Cl 179.14(8) . 2_656 ?
C8 N C9B 109.9(9) . . ?
C8 N C9A 122.6(7) . . ?
C2 O1 C1 116.6(6) . . ?
C12 O3 C12 111.3(7) . 2_656 ?
O1 C2 C7 124.8(7) . . ?
O1 C2 C3 115.2(6) . . ?
C7 C2 C3 120.0(7) . . ?
O2 C3 C4 122.0(6) . . ?
O2 C3 C2 119.8(6) . . ?
C4 C3 C2 118.2(6) . . ?
C3 C4 C5 121.7(7) . . ?
C3 C4 C8 120.8(6) . . ?
C5 C4 C8 117.4(7) . . ?
C6 C5 C4 119.3(7) . . ?
C5 C6 C7 120.5(7) . . ?
C2 C7 C6 120.4(7) . . ?
N C8 C4 131.9(7) . . ?
C10 C9A N 117.0(10) 2_656 . ?
N C9A C11 121.5(8) . . ?
N C9A C9B 110.9(10) . 2_656 ?
C11 C9A C9B 98.2(11) . 2_656 ?
N C9A C10 105.7(7) . . ?
C11 C9A C10 110.3(8) . . ?
C9B C9A C10 110.0(10) 2_656 . ?
N C9B C9A 96.0(8) . 2_656 ?
O3 C12 C13A 109.3(8) . . ?
O3 C12 C13B 97.1(7) . . ?
C12 C13A C13B 94.6(9) . 2_656 ?
C13A C13B C12 112.2(10) 2_656 . ?

loop_
_geom_bond_atom_site_label_1
_geom_bond_atom_site_label_2
_geom_bond_distance
_geom_bond_site_symmetry_2
_geom_bond_publ_flag
U O2 2.160(4) . ?
U O2 2.160(4) 2_656 ?
U O3 2.444(7) . ?
U N 2.621(7) 2_656 ?
U N 2.621(7) . ?
U Cl 2.6530(19) . ?
U Cl 2.6531(19) 2_656 ?
N C8 1.298(10) . ?
N C9B 1.455(10) . ?
N C9A 1.495(9) . ?
N N 2.717(14) 2_656 ?
N O2 2.815(8) . ?
O1 C2 1.365(9) . ?
O1 C1 1.434(8) . ?
O2 C3 1.336(8) . ?
O2 O2 4.218(8) 2_656 ?
O3 C12 1.475(8) . ?
O3 C12 1.475(8) 2_656 ?
C2 C7 1.380(10) . ?
C2 C3 1.410(10) . ?
C3 C4 1.380(10) . ?
C4 C5 1.396(10) . ?
C4 C8 1.456(8) . ?
C5 C6 1.362(12) . ?
C6 C7 1.392(13) . ?
C9A C11 1.528(9) . ?
C9A C9B 1.533(10) 2_656 ?
C9A C10 1.570(9) . ?
C9B C9A 1.533(10) 2_656 ?
C10 C9A 1.48(2) 2_656 ?
C10 C11 1.54(3) 2_656 ?
C11 C10 1.54(3) 2_656 ?
C12 C13A 1.491(10) . ?
C12 C13B 1.564(10) . ?
C13A C13B 1.520(11) 2_656 ?
C13B C13A 1.520(11) 2_656 ?
